data_7711020
loop_
_publ_author_name
'Wedal, Justin C.'
'Ziller, Joseph W.'
'Evans, William J.'

_publ_section_title
;
 Identification of the U(v) complex (C5Me5)2UVI(&#xE001;NSiMe3) in the
 reaction of (C5Me5)2UIIII(THF) with N3SiMe3
;
_journal_name_full 'Dalton Transactions'
_journal_paper_doi 10.1039/D2DT01926D
_journal_year 2022
_chemical_formula_sum 'C23 H39 I N Si U'
_chemical_formula_weight 722.57
_chemical_properties_physical Air-sensitive,Moisture-sensitive
_space_group_crystal_system monoclinic
_space_group_IT_number 11
_space_group_name_Hall '-P 2yb'
_space_group_name_H-M_alt 'P 1 21/m 1'
_atom_sites_solution_hydrogens geom
_atom_sites_solution_primary direct
_atom_sites_solution_secondary difmap
_audit_creation_method SHELXL-2014/7
_audit_update_record
;
2022-08-13 deposited with the CCDC.	2022-08-18 downloaded from the CCDC.
;
_cell_angle_alpha 90
_cell_angle_beta 101.6286(18)
_cell_angle_gamma 90
_cell_formula_units_Z 4
_cell_length_a 10.0187(12)
_cell_length_b 15.8538(19)
_cell_length_c 19.991(2)
_cell_measurement_reflns_used 8089
_cell_measurement_temperature 133(2)
_cell_measurement_theta_max 24.93
_cell_measurement_theta_min 2.44
_cell_volume 3110.1(6)
_computing_cell_refinement 'Bruker SAINT 8.34a, 2013'
_computing_data_collection 'Bruker APEX2 2014.11-0, 2014'
_computing_data_reduction 'Bruker SAINT 8.34a, 2013'
_computing_molecular_graphics 'Bruker SHELXTL'
_computing_publication_material 'Bruker SHELXTL'
_computing_structure_refinement 'SHELXL-2014/7 (Sheldrick, 2014)'
_computing_structure_solution 'Bruker SHELXTL 2014/4'
_diffrn_ambient_temperature 133(2)
_diffrn_measured_fraction_theta_full 1.000
_diffrn_measured_fraction_theta_max 0.999
_diffrn_measurement_device_type 'Bruker SMART APEX II CCD'
_diffrn_measurement_method '\f and \w scans'
_diffrn_radiation_type MoK\a
_diffrn_radiation_wavelength 0.71073
_diffrn_reflns_av_R_equivalents 0.0722
_diffrn_reflns_av_unetI/netI 0.0509
_diffrn_reflns_Laue_measured_fraction_full 1.000
_diffrn_reflns_Laue_measured_fraction_max 0.999
_diffrn_reflns_limit_h_max 12
_diffrn_reflns_limit_h_min -12
_diffrn_reflns_limit_k_max 19
_diffrn_reflns_limit_k_min -19
_diffrn_reflns_limit_l_max 24
_diffrn_reflns_limit_l_min -24
_diffrn_reflns_number 35670
_diffrn_reflns_point_group_measured_fraction_full 1.000
_diffrn_reflns_point_group_measured_fraction_max 0.999
_diffrn_reflns_theta_full 25.242
_diffrn_reflns_theta_max 25.740
_diffrn_reflns_theta_min 1.040
_diffrn_source 'fine-focus sealed tube'
_exptl_absorpt_coefficient_mu 6.257
_exptl_absorpt_correction_T_max 0.2594
_exptl_absorpt_correction_T_min 0.1951
_exptl_absorpt_correction_type multi-scan
_exptl_absorpt_process_details 'Bruker SADABS 2014/5'
_exptl_crystal_colour brown
_exptl_crystal_density_diffrn 1.543
_exptl_crystal_density_meas ?
_exptl_crystal_density_method not_measured
_exptl_crystal_description prism
_exptl_crystal_F_000 1372
_exptl_crystal_recrystallization_method 'Re-crystallisation from solvent: hexane'
_exptl_crystal_size_max 0.213
_exptl_crystal_size_mid 0.091
_exptl_crystal_size_min 0.059
_refine_diff_density_max 2.934
_refine_diff_density_min -2.413
_refine_diff_density_rms 0.233
_refine_ls_extinction_method none
_refine_ls_goodness_of_fit_ref 1.075
_refine_ls_hydrogen_treatment constr
_refine_ls_matrix_type full
_refine_ls_number_parameters 153
_refine_ls_number_reflns 6170
_refine_ls_number_restraints 0
_refine_ls_restrained_S_all 1.075
_refine_ls_R_factor_all 0.0911
_refine_ls_R_factor_gt 0.0670
_refine_ls_shift/su_max 0.000
_refine_ls_shift/su_mean 0.000
_refine_ls_structure_factor_coef Fsqd
_refine_ls_weighting_details 'w=1/[\s^2^(Fo^2^)+(0.0812P)^2^+35.5263P] where P=(Fo^2^+2Fc^2^)/3'
_refine_ls_weighting_scheme calc
_refine_ls_wR_factor_gt 0.1616
_refine_ls_wR_factor_ref 0.1737
_reflns_Friedel_coverage 0.000
_reflns_number_gt 4634
_reflns_number_total 6170
_reflns_threshold_expression 'I > 2\s(I)'
_cod_data_source_file d2dt01926d2.cif
_cod_data_source_block jcw104
_cod_depositor_comments
;
The following automatic conversions were performed:

data item '_exptl_crystal_density_meas' value 'not_measured' was
changed to '?' -- the value is perceived as not measured.

Automatic conversion script
Id: cif_fix_values 7556 2019-12-06 15:28:31Z antanas 
;
_cod_original_cell_volume 3110.2(6)
_cod_original_sg_symbol_H-M 'P 21/m'
_cod_database_code 7711020
_shelx_shelxl_version_number 2014/7
_shelx_space_group_comment
; 
The symmetry employed for this shelxl refinement is uniquely defined 
by the following loop, which should always be used as a source of 
symmetry information in preference to the above space-group names. 
They are only intended as comments. 
;
_shelx_estimated_absorpt_t_min 0.349
_shelx_estimated_absorpt_t_max 0.709
_exptl_absorpt_special_details
; 
Reflections not merged 
35703 Corrected reflections written to file jcw104s.hkl 
Estimated minimum and maximum transmission:  0.1951  0.2594 
The ratio (0.7521) of these values is more reliable than their absolute values 
Additional spherical absorption correction applied with mu*r =  1.0000 
Lambda/2 correction factor = 0.00150 
;

loop_
_space_group_symop_operation_xyz
'x, y, z'
'-x, y+1/2, -z'
'-x, -y, -z'
'x, -y-1/2, z'

loop_
_atom_site_label
_atom_site_type_symbol
_atom_site_fract_x
_atom_site_fract_y
_atom_site_fract_z
_atom_site_U_iso_or_equiv
_atom_site_adp_type
_atom_site_occupancy
_atom_site_site_symmetry_order
_atom_site_calc_flag
_atom_site_refinement_flags_posn
_atom_site_refinement_flags_adp
_atom_site_refinement_flags_occupancy
_atom_site_disorder_assembly
_atom_site_disorder_group
U1 U -0.52375(6) 0.2500 0.31772(3) 0.03425(19) Uani 1 2 d S T P . .
I1 I -0.77956(13) 0.2500 0.38403(7) 0.0632(4) Uani 1 2 d S T P A .
Si1 Si -0.8156(7) 0.2500 0.1721(3) 0.091(3) Uani 1 2 d S T P . .
N1 N -0.6692(11) 0.2500 0.2287(5) 0.024(3) Uani 1 2 d S T P A .
C1 C -0.5323(18) 0.4224(11) 0.3314(10) 0.072(4) Uani 0.38 1 d G . P A 1
C2 C -0.4180(19) 0.3935(11) 0.3783(10) 0.072(4) Uani 0.38 1 d G . P A 1
C3 C -0.3177(18) 0.3708(11) 0.3417(10) 0.072(4) Uani 0.38 1 d G . P A 1
C4 C -0.3700(18) 0.3858(10) 0.2722(9) 0.072(4) Uani 0.38 1 d G . P A 1
C5 C -0.5026(18) 0.4176(10) 0.2658(9) 0.072(4) Uani 0.38 1 d G . P A 1
C6 C -0.662(3) 0.4529(17) 0.3482(13) 0.072(4) Uani 0.38 1 d G . P A 1
H6A H -0.6693 0.5142 0.3419 0.108 Uiso 0.38 1 calc R U P A 1
H6B H -0.6642 0.4390 0.3958 0.108 Uiso 0.38 1 calc R U P A 1
H6C H -0.7395 0.4256 0.3180 0.108 Uiso 0.38 1 calc R U P A 1
C7 C -0.405(3) 0.3878(17) 0.4538(13) 0.072(4) Uani 0.38 1 d G . P A 1
H7A H -0.4741 0.4240 0.4678 0.108 Uiso 0.38 1 calc R U P A 1
H7B H -0.3142 0.4064 0.4766 0.108 Uiso 0.38 1 calc R U P A 1
H7C H -0.4194 0.3293 0.4666 0.108 Uiso 0.38 1 calc R U P A 1
C8 C -0.180(3) 0.3369(17) 0.3716(13) 0.072(4) Uani 0.38 1 d G . P A 1
H8A H -0.1333 0.3210 0.3347 0.108 Uiso 0.38 1 calc R U P A 1
H8B H -0.1887 0.2871 0.3995 0.108 Uiso 0.38 1 calc R U P A 1
H8C H -0.1263 0.3801 0.4002 0.108 Uiso 0.38 1 calc R U P A 1
C9 C -0.297(3) 0.3704(17) 0.2152(13) 0.072(4) Uani 0.38 1 d G . P A 1
H9A H -0.2045 0.3508 0.2338 0.108 Uiso 0.38 1 calc R U P A 1
H9B H -0.2936 0.4229 0.1897 0.108 Uiso 0.38 1 calc R U P A 1
H9C H -0.3462 0.3274 0.1845 0.108 Uiso 0.38 1 calc R U P A 1
C10 C -0.596(3) 0.4421(17) 0.2007(13) 0.072(4) Uani 0.38 1 d G . P A 1
H10A H -0.6764 0.4703 0.2109 0.108 Uiso 0.38 1 calc R U P A 1
H10B H -0.6239 0.3915 0.1733 0.108 Uiso 0.38 1 calc R U P A 1
H10C H -0.5481 0.4806 0.1751 0.108 Uiso 0.38 1 calc R U P A 1
C1B C -0.5256(10) 0.0778(8) 0.3157(6) 0.072(3) Uani 0.62 1 d G . P A 2
C2B C -0.4334(11) 0.0952(8) 0.3773(6) 0.072(3) Uani 0.62 1 d G . P A 2
C3B C -0.3137(11) 0.1288(8) 0.3609(6) 0.072(3) Uani 0.62 1 d G . P A 2
C4B C -0.3319(11) 0.1321(8) 0.2891(6) 0.072(3) Uani 0.62 1 d G . P A 2
C5B C -0.4629(10) 0.1006(8) 0.2612(6) 0.072(3) Uani 0.62 1 d G . P A 2
C6B C -0.6648(15) 0.0416(12) 0.3093(8) 0.072(3) Uani 0.62 1 d G . P A 2
H6B1 H -0.7319 0.0873 0.3037 0.108 Uiso 0.62 1 calc R U P A 2
H6B2 H -0.6697 0.0093 0.3505 0.108 Uiso 0.62 1 calc R U P A 2
H6B3 H -0.6845 0.0043 0.2694 0.108 Uiso 0.62 1 calc R U P A 2
C7B C -0.4581(16) 0.0807(13) 0.4474(8) 0.072(3) Uani 0.62 1 d G . P A 2
H7B1 H -0.3953 0.0374 0.4702 0.108 Uiso 0.62 1 calc R U P A 2
H7B2 H -0.5522 0.0618 0.4446 0.108 Uiso 0.62 1 calc R U P A 2
H7B3 H -0.4431 0.1333 0.4736 0.108 Uiso 0.62 1 calc R U P A 2
C8B C -0.1897(16) 0.1560(13) 0.4106(8) 0.072(3) Uani 0.62 1 d G . P A 2
H8B1 H -0.2145 0.1998 0.4406 0.108 Uiso 0.62 1 calc R U P A 2
H8B2 H -0.1227 0.1787 0.3858 0.108 Uiso 0.62 1 calc R U P A 2
H8B3 H -0.1505 0.1076 0.4381 0.108 Uiso 0.62 1 calc R U P A 2
C9B C -0.2306(16) 0.1635(12) 0.2497(8) 0.072(3) Uani 0.62 1 d G . P A 2
H9B1 H -0.1904 0.1155 0.2299 0.108 Uiso 0.62 1 calc R U P A 2
H9B2 H -0.1586 0.1947 0.2803 0.108 Uiso 0.62 1 calc R U P A 2
H9B3 H -0.2761 0.2008 0.2131 0.108 Uiso 0.62 1 calc R U P A 2
C10B C -0.5242(16) 0.0928(12) 0.1871(8) 0.072(3) Uani 0.62 1 d G . P A 2
H10D H -0.4848 0.1355 0.1615 0.108 Uiso 0.62 1 calc R U P A 2
H10E H -0.6230 0.1011 0.1801 0.108 Uiso 0.62 1 calc R U P A 2
H10F H -0.5052 0.0365 0.1710 0.108 Uiso 0.62 1 calc R U P A 2
C11 C -0.784(3) 0.2500 0.0849(15) 0.116(12) Uani 1 2 d S T P A .
H11A H -0.8708 0.2500 0.0521 0.174 Uiso 1 2 calc R U P . .
H11B H -0.7317 0.3005 0.0780 0.174 Uiso 0.5 1 calc R U P . .
H11C H -0.7317 0.1995 0.0780 0.174 Uiso 0.5 1 calc R U P . .
C12 C -0.917(2) 0.156(2) 0.1801(11) 0.170(16) Uani 1 1 d . . . . .
H12A H -0.8728 0.1059 0.1653 0.255 Uiso 1 1 calc R U . . .
H12B H -1.0085 0.1619 0.1515 0.255 Uiso 1 1 calc R U . . .
H12C H -0.9253 0.1484 0.2279 0.255 Uiso 1 1 calc R U . . .
U2 U -0.11890(6) 0.7500 0.32424(3) 0.03372(19) Uani 1 2 d S T P . .
I2 I 0.18935(12) 0.7500 0.39097(7) 0.0660(4) Uani 1 2 d S T P B .
Si2 Si 0.0606(5) 0.7500 0.1806(3) 0.0574(16) Uani 1 2 d S T P . .
N2 N -0.0405(12) 0.7500 0.2344(6) 0.037(3) Uani 1 2 d S T P B .
C13 C -0.1682(10) 0.5961(7) 0.3817(5) 0.070(2) Uani 0.64 1 d G . P B 1
C14 C -0.1228(10) 0.5792(7) 0.3212(5) 0.070(2) Uani 0.64 1 d G . P B 1
C15 C -0.2271(10) 0.6016(7) 0.2661(5) 0.070(2) Uani 0.64 1 d G . P B 1
C16 C -0.3369(10) 0.6324(7) 0.2926(5) 0.070(2) Uani 0.64 1 d G . P B 1
C17 C -0.3005(10) 0.6291(7) 0.3640(5) 0.070(2) Uani 0.64 1 d G . P B 1
C18 C -0.3873(14) 0.6558(11) 0.4127(7) 0.070(2) Uani 0.64 1 d G . P B 1
H18A H -0.3398 0.6995 0.4432 0.104 Uiso 0.64 1 calc R U P B 1
H18B H -0.4054 0.6072 0.4397 0.104 Uiso 0.64 1 calc R U P B 1
H18C H -0.4737 0.6784 0.3871 0.104 Uiso 0.64 1 calc R U P B 1
C19 C -0.0897(14) 0.5817(11) 0.4524(7) 0.070(2) Uani 0.64 1 d G . P B 1
H19A H -0.0796 0.6352 0.4775 0.104 Uiso 0.64 1 calc R U P B 1
H19B H 0.0006 0.5593 0.4504 0.104 Uiso 0.64 1 calc R U P B 1
H19C H -0.1384 0.5412 0.4757 0.104 Uiso 0.64 1 calc R U P B 1
C20 C 0.0125(14) 0.5435(11) 0.3162(7) 0.070(2) Uani 0.64 1 d G . P B 1
H20A H 0.0226 0.5444 0.2685 0.104 Uiso 0.64 1 calc R U P B 1
H20B H 0.0190 0.4853 0.3330 0.104 Uiso 0.64 1 calc R U P B 1
H20C H 0.0848 0.5775 0.3439 0.104 Uiso 0.64 1 calc R U P B 1
C21 C -0.2220(14) 0.5940(11) 0.1923(7) 0.070(2) Uani 0.64 1 d G . P B 1
H21A H -0.1308 0.6093 0.1857 0.104 Uiso 0.64 1 calc R U P B 1
H21B H -0.2895 0.6319 0.1656 0.104 Uiso 0.64 1 calc R U P B 1
H21C H -0.2424 0.5357 0.1773 0.104 Uiso 0.64 1 calc R U P B 1
C22 C -0.4691(14) 0.6634(11) 0.2519(7) 0.070(2) Uani 0.64 1 d G . P B 1
H22A H -0.4517 0.7016 0.2161 0.104 Uiso 0.64 1 calc R U P B 1
H22B H -0.5189 0.6935 0.2820 0.104 Uiso 0.64 1 calc R U P B 1
H22C H -0.5234 0.6153 0.2310 0.104 Uiso 0.64 1 calc R U P B 1
C13B C -0.173(2) 0.8913(11) 0.3858(9) 0.072(4) Uani 0.36 1 d G . P B 2
C14B C -0.089(2) 0.9219(11) 0.3429(9) 0.072(4) Uani 0.36 1 d G . P B 2
C15B C -0.164(2) 0.9207(11) 0.2752(9) 0.072(4) Uani 0.36 1 d G . P B 2
C16B C -0.295(2) 0.8893(11) 0.2764(9) 0.072(4) Uani 0.36 1 d G . P B 2
C17B C -0.301(2) 0.8712(11) 0.3447(9) 0.072(4) Uani 0.36 1 d G . P B 2
C18B C -0.421(3) 0.8367(18) 0.3691(13) 0.072(4) Uani 0.36 1 d G . P B 2
H18D H -0.4343 0.8687 0.4092 0.108 Uiso 0.36 1 calc R U P B 2
H18E H -0.4045 0.7773 0.3816 0.108 Uiso 0.36 1 calc R U P B 2
H18F H -0.5020 0.8415 0.3328 0.108 Uiso 0.36 1 calc R U P B 2
C19B C -0.135(3) 0.8819(17) 0.4613(13) 0.072(4) Uani 0.36 1 d G . P B 2
H19D H -0.0405 0.9004 0.4771 0.108 Uiso 0.36 1 calc R U P B 2
H19E H -0.1955 0.9165 0.4829 0.108 Uiso 0.36 1 calc R U P B 2
H19F H -0.1434 0.8226 0.4736 0.108 Uiso 0.36 1 calc R U P B 2
C20B C 0.055(3) 0.9505(17) 0.3651(14) 0.072(4) Uani 0.36 1 d G . P B 2
H20D H 0.1043 0.9411 0.3281 0.108 Uiso 0.36 1 calc R U P B 2
H20E H 0.0987 0.9185 0.4055 0.108 Uiso 0.36 1 calc R U P B 2
H20F H 0.0564 1.0107 0.3762 0.108 Uiso 0.36 1 calc R U P B 2
C21B C -0.113(3) 0.9478(17) 0.2135(13) 0.072(4) Uani 0.36 1 d G . P B 2
H21D H -0.1379 1.0070 0.2035 0.108 Uiso 0.36 1 calc R U P B 2
H21E H -0.1552 0.9126 0.1745 0.108 Uiso 0.36 1 calc R U P B 2
H21F H -0.0142 0.9416 0.2217 0.108 Uiso 0.36 1 calc R U P B 2
C22B C -0.407(3) 0.8775(17) 0.2160(13) 0.072(4) Uani 0.36 1 d G . P B 2
H22D H -0.3721 0.8851 0.1741 0.108 Uiso 0.36 1 calc R U P B 2
H22E H -0.4792 0.9191 0.2173 0.108 Uiso 0.36 1 calc R U P B 2
H22F H -0.4449 0.8205 0.2168 0.108 Uiso 0.36 1 calc R U P B 2
C23 C -0.038(2) 0.7500 0.0917(11) 0.077(7) Uani 1 2 d S T P B .
H23A H -0.0835 0.6955 0.0817 0.116 Uiso 0.5 1 calc R U P . .
H23B H 0.0245 0.7593 0.0603 0.116 Uiso 0.5 1 calc R U P . .
H23C H -0.1056 0.7952 0.0861 0.116 Uiso 0.5 1 calc R U P . .
C24 C 0.173(2) 0.8442(18) 0.1907(10) 0.126(10) Uani 1 1 d . . . . .
H24A H 0.1201 0.8933 0.1705 0.189 Uiso 1 1 calc R U . . .
H24B H 0.2486 0.8345 0.1676 0.189 Uiso 1 1 calc R U . . .
H24C H 0.2080 0.8545 0.2394 0.189 Uiso 1 1 calc R U . . .

loop_
_atom_site_aniso_label
_atom_site_aniso_U_11
_atom_site_aniso_U_22
_atom_site_aniso_U_33
_atom_site_aniso_U_23
_atom_site_aniso_U_13
_atom_site_aniso_U_12
U1 0.0250(3) 0.0332(4) 0.0449(4) 0.000 0.0081(3) 0.000
I1 0.0391(7) 0.1074(12) 0.0472(7) 0.000 0.0182(6) 0.000
Si1 0.042(3) 0.183(9) 0.043(3) 0.000 -0.003(3) 0.000
N1 0.014(5) 0.040(7) 0.015(6) 0.000 -0.002(4) 0.000
C1 0.076(10) 0.033(7) 0.104(11) -0.005(7) 0.011(8) 0.019(7)
C2 0.076(10) 0.033(7) 0.104(11) -0.005(7) 0.011(8) 0.019(7)
C3 0.076(10) 0.033(7) 0.104(11) -0.005(7) 0.011(8) 0.019(7)
C4 0.076(10) 0.033(7) 0.104(11) -0.005(7) 0.011(8) 0.019(7)
C5 0.076(10) 0.033(7) 0.104(11) -0.005(7) 0.011(8) 0.019(7)
C6 0.076(10) 0.033(7) 0.104(11) -0.005(7) 0.011(8) 0.019(7)
C7 0.076(10) 0.033(7) 0.104(11) -0.005(7) 0.011(8) 0.019(7)
C8 0.076(10) 0.033(7) 0.104(11) -0.005(7) 0.011(8) 0.019(7)
C9 0.076(10) 0.033(7) 0.104(11) -0.005(7) 0.011(8) 0.019(7)
C10 0.076(10) 0.033(7) 0.104(11) -0.005(7) 0.011(8) 0.019(7)
C1B 0.054(5) 0.068(6) 0.093(6) -0.017(5) 0.013(4) 0.003(4)
C2B 0.054(5) 0.068(6) 0.093(6) -0.017(5) 0.013(4) 0.003(4)
C3B 0.054(5) 0.068(6) 0.093(6) -0.017(5) 0.013(4) 0.003(4)
C4B 0.054(5) 0.068(6) 0.093(6) -0.017(5) 0.013(4) 0.003(4)
C5B 0.054(5) 0.068(6) 0.093(6) -0.017(5) 0.013(4) 0.003(4)
C6B 0.054(5) 0.068(6) 0.093(6) -0.017(5) 0.013(4) 0.003(4)
C7B 0.054(5) 0.068(6) 0.093(6) -0.017(5) 0.013(4) 0.003(4)
C8B 0.054(5) 0.068(6) 0.093(6) -0.017(5) 0.013(4) 0.003(4)
C9B 0.054(5) 0.068(6) 0.093(6) -0.017(5) 0.013(4) 0.003(4)
C10B 0.054(5) 0.068(6) 0.093(6) -0.017(5) 0.013(4) 0.003(4)
C11 0.072(19) 0.17(4) 0.10(2) 0.000 0.006(17) 0.000
C12 0.079(15) 0.32(5) 0.099(17) -0.02(2) -0.002(12) -0.11(2)
U2 0.0270(3) 0.0285(3) 0.0450(4) 0.000 0.0059(3) 0.000
I2 0.0311(6) 0.1203(13) 0.0435(7) 0.000 -0.0002(5) 0.000
Si2 0.035(3) 0.097(5) 0.039(3) 0.000 0.004(2) 0.000
N2 0.014(6) 0.066(10) 0.025(7) 0.000 -0.009(5) 0.000
C13 0.058(5) 0.063(5) 0.094(6) -0.013(5) 0.031(4) -0.014(4)
C14 0.058(5) 0.063(5) 0.094(6) -0.013(5) 0.031(4) -0.014(4)
C15 0.058(5) 0.063(5) 0.094(6) -0.013(5) 0.031(4) -0.014(4)
C16 0.058(5) 0.063(5) 0.094(6) -0.013(5) 0.031(4) -0.014(4)
C17 0.058(5) 0.063(5) 0.094(6) -0.013(5) 0.031(4) -0.014(4)
C18 0.058(5) 0.063(5) 0.094(6) -0.013(5) 0.031(4) -0.014(4)
C19 0.058(5) 0.063(5) 0.094(6) -0.013(5) 0.031(4) -0.014(4)
C20 0.058(5) 0.063(5) 0.094(6) -0.013(5) 0.031(4) -0.014(4)
C21 0.058(5) 0.063(5) 0.094(6) -0.013(5) 0.031(4) -0.014(4)
C22 0.058(5) 0.063(5) 0.094(6) -0.013(5) 0.031(4) -0.014(4)
C13B 0.100(12) 0.032(7) 0.084(10) -0.012(7) 0.021(8) -0.006(7)
C14B 0.100(12) 0.032(7) 0.084(10) -0.012(7) 0.021(8) -0.006(7)
C15B 0.100(12) 0.032(7) 0.084(10) -0.012(7) 0.021(8) -0.006(7)
C16B 0.100(12) 0.032(7) 0.084(10) -0.012(7) 0.021(8) -0.006(7)
C17B 0.100(12) 0.032(7) 0.084(10) -0.012(7) 0.021(8) -0.006(7)
C18B 0.100(12) 0.032(7) 0.084(10) -0.012(7) 0.021(8) -0.006(7)
C19B 0.100(12) 0.032(7) 0.084(10) -0.012(7) 0.021(8) -0.006(7)
C20B 0.100(12) 0.032(7) 0.084(10) -0.012(7) 0.021(8) -0.006(7)
C21B 0.100(12) 0.032(7) 0.084(10) -0.012(7) 0.021(8) -0.006(7)
C22B 0.100(12) 0.032(7) 0.084(10) -0.012(7) 0.021(8) -0.006(7)
C23 0.074(16) 0.095(19) 0.049(13) 0.000 -0.017(11) 0.000
C24 0.104(16) 0.21(3) 0.072(12) -0.014(15) 0.032(11) -0.091(18)

loop_
_atom_type_symbol
_atom_type_description
_atom_type_scat_dispersion_real
_atom_type_scat_dispersion_imag
_atom_type_scat_source
C C 0.0033 0.0016 'International Tables Vol C Tables 4.2.6.8 and 6.1.1.4'
H H 0.0000 0.0000 'International Tables Vol C Tables 4.2.6.8 and 6.1.1.4'
N N 0.0061 0.0033 'International Tables Vol C Tables 4.2.6.8 and 6.1.1.4'
Si Si 0.0817 0.0704 'International Tables Vol C Tables 4.2.6.8 and 6.1.1.4'
I I -0.4742 1.8119 'International Tables Vol C Tables 4.2.6.8 and 6.1.1.4'
U U -9.6767 9.6646 'International Tables Vol C Tables 4.2.6.8 and 6.1.1.4'

loop_
_geom_angle_atom_site_label_1
_geom_angle_atom_site_label_2
_geom_angle_atom_site_label_3
_geom_angle
_geom_angle_site_symmetry_1
_geom_angle_site_symmetry_3
_geom_angle_publ_flag
Cnt1 U1 I1 111.3 . . ?
Cnt1 U1 N1 103.1 . . ?
Cnt1 U1 Cnt1 132.1 . . ?
N1 U1 C2 122.3(10) . 4_565 ?
N1 U1 C2 122.3(4) . . ?
C2 U1 C2 115.4(12) 4_565 . ?
N1 U1 C1B 89.2(2) . 4_565 ?
N1 U1 C1B 89.2(2) . . ?
C1B U1 C1B 178.3(5) 4_565 . ?
N1 U1 C5B 79.7(3) . . ?
C1B U1 C5B 149.1(4) 4_565 . ?
C1B U1 C5B 29.84(16) . . ?
N1 U1 C5B 79.7(7) . 4_565 ?
C1B U1 C5B 29.8(6) 4_565 4_565 ?
C1B U1 C5B 149.1(6) . 4_565 ?
C5B U1 C5B 119.2(7) . 4_565 ?
N1 U1 C1 93.1(4) . . ?
C2 U1 C1 144.4(11) 4_565 . ?
C2 U1 C1 29.9(3) . . ?
N1 U1 C1 93.1(4) . 4_565 ?
C2 U1 C1 29.9(10) 4_565 4_565 ?
C2 U1 C1 144.4(7) . 4_565 ?
C1 U1 C1 167.4(8) . 4_565 ?
N1 U1 C3 121.3(8) . 4_565 ?
C2 U1 C3 29.6(6) 4_565 4_565 ?
C2 U1 C3 107.0(10) . 4_565 ?
C1 U1 C3 134.7(8) . 4_565 ?
C1 U1 C3 48.4(10) 4_565 4_565 ?
N1 U1 C3 121.3(4) . . ?
C2 U1 C3 107.0(11) 4_565 . ?
C2 U1 C3 29.6(3) . . ?
C1 U1 C3 48.4(4) . . ?
C1 U1 C3 134.7(6) 4_565 . ?
C3 U1 C3 86.9(10) 4_565 . ?
N1 U1 C2B 118.7(6) . 4_565 ?
C1B U1 C2B 29.5(7) 4_565 4_565 ?
C1B U1 C2B 152.1(7) . 4_565 ?
C5B U1 C2B 148.5(7) . 4_565 ?
C5B U1 C2B 48.6(6) 4_565 4_565 ?
N1 U1 C2B 118.7(2) . . ?
C1B U1 C2B 152.1(4) 4_565 . ?
C1B U1 C2B 29.53(17) . . ?
C5B U1 C2B 48.6(3) . . ?
C5B U1 C2B 148.5(7) 4_565 . ?
C2B U1 C2B 122.6(7) 4_565 . ?
N1 U1 C4B 102.5(3) . . ?
C1B U1 C4B 131.5(4) 4_565 . ?
C1B U1 C4B 48.5(2) . . ?
C5B U1 C4B 29.31(16) . . ?
C5B U1 C4B 105.7(7) 4_565 . ?
C2B U1 C4B 119.5(7) 4_565 . ?
C2B U1 C4B 47.9(2) . . ?
N1 U1 C4B 102.5(6) . 4_565 ?
C1B U1 C4B 48.5(5) 4_565 4_565 ?
C1B U1 C4B 131.5(5) . 4_565 ?
C5B U1 C4B 105.7(6) . 4_565 ?
C5B U1 C4B 29.3(4) 4_565 4_565 ?
C2B U1 C4B 47.9(6) 4_565 4_565 ?
C2B U1 C4B 119.5(5) . 4_565 ?
C4B U1 C4B 83.0(6) . 4_565 ?
N1 U1 C3B 127.7(3) . . ?
C1B U1 C3B 132.9(4) 4_565 . ?
C1B U1 C3B 48.2(3) . . ?
C5B U1 C3B 48.1(2) . . ?
C5B U1 C3B 119.6(7) 4_565 . ?
C2B U1 C3B 107.8(7) 4_565 . ?
C2B U1 C3B 28.89(16) . . ?
C4B U1 C3B 28.79(15) . . ?
C4B U1 C3B 90.9(6) 4_565 . ?
N1 U1 C3B 127.7(5) . 4_565 ?
C1B U1 C3B 48.2(6) 4_565 4_565 ?
C1B U1 C3B 132.9(5) . 4_565 ?
C5B U1 C3B 119.6(5) . 4_565 ?
C5B U1 C3B 48.1(6) 4_565 4_565 ?
C2B U1 C3B 28.9(4) 4_565 4_565 ?
C2B U1 C3B 107.8(5) . 4_565 ?
C4B U1 C3B 90.9(6) . 4_565 ?
C4B U1 C3B 28.8(3) 4_565 4_565 ?
C3B U1 C3B 84.7(6) . 4_565 ?
N1 U1 C5 77.2(4) . . ?
C2 U1 C5 153.2(11) 4_565 . ?
C2 U1 C5 48.0(4) . . ?
C1 U1 C5 28.8(2) . . ?
C1 U1 C5 163.8(7) 4_565 . ?
C3 U1 C5 126.3(9) 4_565 . ?
C3 U1 C5 47.2(4) . . ?
N1 U1 C5 77.2(9) . 4_565 ?
C2 U1 C5 48.0(9) 4_565 4_565 ?
C2 U1 C5 153.2(11) . 4_565 ?
C1 U1 C5 163.8(11) . 4_565 ?
C1 U1 C5 28.8(10) 4_565 4_565 ?
C3 U1 C5 47.2(8) 4_565 4_565 ?
C3 U1 C5 126.3(11) . 4_565 ?
C5 U1 C5 135.0(11) . 4_565 ?
N1 U1 C4 93.3(4) . . ?
C2 U1 C4 125.7(11) 4_565 . ?
C2 U1 C4 47.7(4) . . ?
C1 U1 C4 47.3(4) . . ?
C1 U1 C4 143.0(6) 4_565 . ?
C3 U1 C4 98.2(9) 4_565 . ?
C3 U1 C4 28.5(2) . . ?
C5 U1 C4 28.1(2) . . ?
C5 U1 C4 119.4(11) 4_565 . ?
N1 U1 C4 93.3(9) . 4_565 ?
C2 U1 C4 47.7(8) 4_565 4_565 ?
C2 U1 C4 125.7(10) . 4_565 ?
C1 U1 C4 143.0(8) . 4_565 ?
C1 U1 C4 47.3(10) 4_565 4_565 ?
C3 U1 C4 28.5(5) 4_565 4_565 ?
C3 U1 C4 98.2(10) . 4_565 ?
C5 U1 C4 119.4(9) . 4_565 ?
C5 U1 C4 28.1(5) 4_565 4_565 ?
C4 U1 C4 95.9(10) . 4_565 ?
N1 U1 I1 82.4(3) . . ?
C2 U1 I1 95.3(10) 4_565 . ?
C2 U1 I1 95.3(4) . . ?
C1B U1 I1 90.2(2) 4_565 . ?
C1B U1 I1 90.2(2) . . ?
C5B U1 I1 116.5(2) . . ?
C5B U1 I1 116.5(6) 4_565 . ?
C1 U1 I1 85.0(4) . . ?
C1 U1 I1 85.0(4) 4_565 . ?
C3 U1 I1 124.9(8) 4_565 . ?
C3 U1 I1 124.9(3) . . ?
C2B U1 I1 92.4(6) 4_565 . ?
C2B U1 I1 92.4(2) . . ?
C4B U1 I1 137.7(2) . . ?
C4B U1 I1 137.7(5) 4_565 . ?
C3B U1 I1 119.5(2) . . ?
C3B U1 I1 119.5(5) 4_565 . ?
C5 U1 I1 106.3(3) . . ?
C5 U1 I1 106.3(10) 4_565 . ?
C4 U1 I1 132.0(3) . . ?
C4 U1 I1 132.0(8) 4_565 . ?
N1 Si1 C11 110.3(10) . . ?
N1 Si1 C12 111.8(9) . 4_565 ?
C11 Si1 C12 106.8(9) . 4_565 ?
N1 Si1 C12 111.8(8) . . ?
C11 Si1 C12 106.8(9) . . ?
C12 Si1 C12 109(2) 4_565 . ?
Si1 N1 U1 164.0(7) . . ?
C2 C1 C5 108.0 . . ?
C2 C1 C6 126.0 . . ?
C5 C1 C6 126.0 . . ?
C2 C1 U1 72.8(6) . . ?
C5 C1 U1 80.6(6) . . ?
C6 C1 U1 113.0(6) . . ?
C1 C2 C3 108.0 . . ?
C1 C2 C7 126.0 . . ?
C3 C2 C7 126.0 . . ?
C1 C2 U1 77.4(6) . . ?
C3 C2 U1 78.9(6) . . ?
C7 C2 U1 110.5(6) . . ?
C4 C3 C2 108.0 . . ?
C4 C3 C8 126.0 . . ?
C2 C3 C8 126.0 . . ?
C4 C3 U1 80.2(6) . . ?
C2 C3 U1 71.5(6) . . ?
C8 C3 U1 114.6(6) . . ?
C3 C4 C5 108.0 . . ?
C3 C4 C9 126.0 . . ?
C5 C4 C9 126.0 . . ?
C3 C4 U1 71.3(6) . . ?
C5 C4 U1 75.1(6) . . ?
C9 C4 U1 119.4(6) . . ?
C1 C5 C4 108.0 . . ?
C1 C5 C10 126.0 . . ?
C4 C5 C10 126.0 . . ?
C1 C5 U1 70.6(6) . . ?
C4 C5 U1 76.8(6) . . ?
C10 C5 U1 118.5(6) . . ?
C5B C1B C2B 108.0 . . ?
C5B C1B C6B 126.0 . . ?
C2B C1B C6B 126.0 . . ?
C5B C1B U1 75.6(4) . . ?
C2B C1B U1 77.8(4) . . ?
C6B C1B U1 112.9(4) . . ?
C3B C2B C1B 108.0 . . ?
C3B C2B C7B 126.0 . . ?
C1B C2B C7B 126.0 . . ?
C3B C2B U1 77.7(4) . . ?
C1B C2B U1 72.6(4) . . ?
C7B C2B U1 115.8(4) . . ?
C2B C3B C4B 108.0 . . ?
C2B C3B C8B 126.0 . . ?
C4B C3B C8B 126.0 . . ?
C2B C3B U1 73.4(4) . . ?
C4B C3B U1 74.4(4) . . ?
C8B C3B U1 118.1(4) . . ?
C5B C4B C3B 108.0 . . ?
C5B C4B C9B 126.0 . . ?
C3B C4B C9B 126.0 . . ?
C5B C4B U1 72.4(4) . . ?
C3B C4B U1 76.8(4) . . ?
C9B C4B U1 116.8(4) . . ?
C4B C5B C1B 108.0 . . ?
C4B C5B C10B 126.0 . . ?
C1B C5B C10B 126.0 . . ?
C4B C5B U1 78.3(4) . . ?
C1B C5B U1 74.5(4) . . ?
C10B C5B U1 113.6(4) . . ?
Cnt2 U2 I2 110.8 . . ?
Cnt2 U2 N2 102.8 . . ?
Cnt2 U2 Cnt2 133.4 . . ?
N2 U2 C13B 122.8(4) . . ?
N2 U2 C13B 122.8(4) . 4_575 ?
C13B U2 C13B 114.4(8) . 4_575 ?
N2 U2 C14 89.2(6) . 4_575 ?
N2 U2 C14 89.2(2) . . ?
C14 U2 C14 177.2(7) 4_575 . ?
N2 U2 C17B 120.2(8) . 4_575 ?
C13B U2 C17B 108.5(10) . 4_575 ?
C13B U2 C17B 30.2(9) 4_575 4_575 ?
N2 U2 C17B 120.2(4) . . ?
C13B U2 C17B 30.2(3) . . ?
C13B U2 C17B 108.5(7) 4_575 . ?
C17B U2 C17B 89.2(11) 4_575 . ?
N2 U2 C15 79.7(3) . . ?
C14 U2 C15 147.5(7) 4_575 . ?
C14 U2 C15 29.75(14) . . ?
N2 U2 C15 79.7(6) . 4_575 ?
C14 U2 C15 29.8(4) 4_575 4_575 ?
C14 U2 C15 147.5(6) . 4_575 ?
C15 U2 C15 117.8(6) . 4_575 ?
N2 U2 C14B 93.8(11) . 4_575 ?
C13B U2 C14B 142.7(12) . 4_575 ?
C13B U2 C14B 30.1(11) 4_575 4_575 ?
C17B U2 C14B 49.0(10) 4_575 4_575 ?
C17B U2 C14B 137.1(11) . 4_575 ?
N2 U2 C14B 93.8(4) . . ?
C13B U2 C14B 30.1(3) . . ?
C13B U2 C14B 142.7(7) 4_575 . ?
C17B U2 C14B 137.1(9) 4_575 . ?
C17B U2 C14B 49.0(4) . . ?
C14B U2 C14B 162.1(11) 4_575 . ?
N2 U2 C13 118.8(2) . . ?
C14 U2 C13 152.0(7) 4_575 . ?
C14 U2 C13 29.54(15) . . ?
C15 U2 C13 48.4(2) . . ?
C15 U2 C13 146.9(6) 4_575 . ?
N2 U2 C13 118.8(2) . 4_575 ?
C14 U2 C13 29.5(7) 4_575 4_575 ?
C14 U2 C13 152.0(4) . 4_575 ?
C15 U2 C13 146.9(3) . 4_575 ?
C15 U2 C13 48.4(6) 4_575 4_575 ?
C13 U2 C13 122.5(4) . 4_575 ?
N2 U2 C16 102.3(3) . . ?
C14 U2 C16 130.0(6) 4_575 . ?
C14 U2 C16 48.1(2) . . ?
C15 U2 C16 28.97(14) . . ?
C15 U2 C16 104.3(6) 4_575 . ?
C13 U2 C16 47.5(2) . . ?
C13 U2 C16 118.3(3) 4_575 . ?
N2 U2 C16 102.3(5) . 4_575 ?
C14 U2 C16 48.1(6) 4_575 4_575 ?
C14 U2 C16 130.0(4) . 4_575 ?
C15 U2 C16 104.3(5) . 4_575 ?
C15 U2 C16 29.0(4) 4_575 4_575 ?
C13 U2 C16 118.3(5) . 4_575 ?
C13 U2 C16 47.5(5) 4_575 4_575 ?
C16 U2 C16 81.9(6) . 4_575 ?
N2 U2 C17 127.3(5) . 4_575 ?
C14 U2 C17 47.9(6) 4_575 4_575 ?
C14 U2 C17 131.9(4) . 4_575 ?
C15 U2 C17 118.2(5) . 4_575 ?
C15 U2 C17 47.6(5) 4_575 4_575 ?
C13 U2 C17 107.2(5) . 4_575 ?
C13 U2 C17 28.7(4) 4_575 4_575 ?
C16 U2 C17 89.9(5) . 4_575 ?
C16 U2 C17 28.4(3) 4_575 4_575 ?
N2 U2 C17 127.3(3) . . ?
C14 U2 C17 131.9(6) 4_575 . ?
C14 U2 C17 47.9(2) . . ?
C15 U2 C17 47.6(2) . . ?
C15 U2 C17 118.2(6) 4_575 . ?
C13 U2 C17 28.71(14) . . ?
C13 U2 C17 107.2(4) 4_575 . ?
C16 U2 C17 28.44(14) . . ?
C16 U2 C17 89.9(5) 4_575 . ?
C17 U2 C17 84.0(5) 4_575 . ?
N2 U2 C16B 91.5(9) . 4_575 ?
C13B U2 C16B 129.2(11) . 4_575 ?
C13B U2 C16B 48.5(10) 4_575 4_575 ?
C17B U2 C16B 29.0(5) 4_575 4_575 ?
C17B U2 C16B 102.0(11) . 4_575 ?
C14B U2 C16B 47.7(9) 4_575 4_575 ?
C14B U2 C16B 148.1(9) . 4_575 ?
N2 U2 C16B 91.5(4) . . ?
C13B U2 C16B 48.5(4) . . ?
C13B U2 C16B 129.2(7) 4_575 . ?
C17B U2 C16B 102.0(10) 4_575 . ?
C17B U2 C16B 29.0(2) . . ?
C14B U2 C16B 148.1(10) 4_575 . ?
C14B U2 C16B 47.7(4) . . ?
C16B U2 C16B 100.8(10) 4_575 . ?
N2 U2 C15B 76.6(10) . 4_575 ?
C13B U2 C15B 156.0(12) . 4_575 ?
C13B U2 C15B 48.3(11) 4_575 4_575 ?
C17B U2 C15B 47.8(9) 4_575 4_575 ?
C17B U2 C15B 130.3(11) . 4_575 ?
C14B U2 C15B 28.8(6) 4_575 4_575 ?
C14B U2 C15B 168.1(11) . 4_575 ?
C16B U2 C15B 28.4(6) 4_575 4_575 ?
C16B U2 C15B 124.5(11) . 4_575 ?
N2 U2 C15B 76.6(4) . . ?
C13B U2 C15B 48.3(4) . . ?
C13B U2 C15B 156.0(7) 4_575 . ?
C17B U2 C15B 130.3(9) 4_575 . ?
C17B U2 C15B 47.8(4) . . ?
C14B U2 C15B 168.1(11) 4_575 . ?
C14B U2 C15B 28.8(2) . . ?
C16B U2 C15B 124.5(10) 4_575 . ?
C16B U2 C15B 28.4(2) . . ?
C15B U2 C15B 139.7(11) 4_575 . ?
N2 U2 I2 81.7(3) . . ?
C13B U2 I2 94.6(4) . . ?
C13B U2 I2 94.6(4) 4_575 . ?
C14 U2 I2 91.1(6) 4_575 . ?
C14 U2 I2 91.1(2) . . ?
C17B U2 I2 124.8(9) 4_575 . ?
C17B U2 I2 124.8(4) . . ?
C15 U2 I2 117.0(2) . . ?
C15 U2 I2 117.0(5) 4_575 . ?
C14B U2 I2 82.5(10) 4_575 . ?
C14B U2 I2 82.5(4) . . ?
C13 U2 I2 93.8(2) . . ?
C13 U2 I2 93.8(2) 4_575 . ?
C16 U2 I2 138.4(2) . . ?
C16 U2 I2 138.4(4) 4_575 . ?
C17 U2 I2 120.9(5) 4_575 . ?
C17 U2 I2 120.9(2) . . ?
C16B U2 I2 129.4(9) 4_575 . ?
C16B U2 I2 129.4(4) . . ?
C15B U2 I2 102.7(10) 4_575 . ?
C15B U2 I2 102.7(4) . . ?
N2 Si2 C23 110.9(10) . . ?
N2 Si2 C24 111.9(7) . . ?
C23 Si2 C24 107.3(8) . . ?
N2 Si2 C24 111.9(7) . 4_575 ?
C23 Si2 C24 107.3(8) . 4_575 ?
C24 Si2 C24 107.3(18) . 4_575 ?
Si2 N2 U2 163.7(7) . . ?
C14 C13 C17 108.0 . . ?
C14 C13 C19 126.0 . . ?
C17 C13 C19 126.0 . . ?
C14 C13 U2 72.3(3) . . ?
C17 C13 U2 78.9(3) . . ?
C19 C13 U2 115.0(3) . . ?
C15 C14 C13 108.0 . . ?
C15 C14 C20 126.0 . . ?
C13 C14 C20 126.0 . . ?
C15 C14 U2 76.7(3) . . ?
C13 C14 U2 78.1(4) . . ?
C20 C14 U2 111.8(3) . . ?
C14 C15 C16 108.0 . . ?
C14 C15 C21 126.0 . . ?
C16 C15 C21 126.0 . . ?
C14 C15 U2 73.6(3) . . ?
C16 C15 U2 79.3(3) . . ?
C21 C15 U2 113.5(3) . . ?
C15 C16 C17 108.0 . . ?
C15 C16 C22 126.0 . . ?
C17 C16 C22 126.0 . . ?
C15 C16 U2 71.7(3) . . ?
C17 C16 U2 76.6(3) . . ?
C22 C16 U2 117.6(3) . . ?
C13 C17 C16 108.0 . . ?
C13 C17 C18 126.0 . . ?
C16 C17 C18 126.0 . . ?
C13 C17 U2 72.4(3) . . ?
C16 C17 U2 75.0(3) . . ?
C18 C17 U2 118.5(3) . . ?
C17B C13B C14B 108.0 . . ?
C17B C13B C19B 126.0 . . ?
C14B C13B C19B 126.0 . . ?
C17B C13B U2 77.6(6) . . ?
C14B C13B U2 78.7(6) . . ?
C19B C13B U2 110.4(6) . . ?
C15B C14B C13B 108.0 . . ?
C15B C14B C20B 126.0 . . ?
C13B C14B C20B 126.0 . . ?
C15B C14B U2 80.4(6) . . ?
C13B C14B U2 71.3(6) . . ?
C20B C14B U2 114.5(6) . . ?
C14B C15B C16B 108.0 . . ?
C14B C15B C21B 126.0 . . ?
C16B C15B C21B 126.0 . . ?
C14B C15B U2 70.7(5) . . ?
C16B C15B U2 75.3(6) . . ?
C21B C15B U2 119.8(6) . . ?
C17B C16B C15B 108.0 . . ?
C17B C16B C22B 126.0 . . ?
C15B C16B C22B 126.0 . . ?
C17B C16B U2 70.2(6) . . ?
C15B C16B U2 76.4(6) . . ?
C22B C16B U2 119.2(5) . . ?
C16B C17B C13B 108.0 . . ?
C16B C17B C18B 126.0 . . ?
C13B C17B C18B 126.0 . . ?
C16B C17B U2 80.8(6) . . ?
C13B C17B U2 72.1(6) . . ?
C18B C17B U2 113.4(6) . . ?

loop_
_geom_bond_atom_site_label_1
_geom_bond_atom_site_label_2
_geom_bond_distance
_geom_bond_site_symmetry_2
_geom_bond_publ_flag
U1 Cnt1 2.525 . ?
U1 N1 2.061(10) . ?
U1 C2 2.69(4) 4_565 ?
U1 C2 2.692(19) . ?
U1 C1B 2.731(13) 4_565 ?
U1 C1B 2.731(13) . ?
U1 C5B 2.745(11) . ?
U1 C5B 2.75(3) 4_565 ?
U1 C1 2.750(17) . ?
U1 C1 2.750(17) 4_565 ?
U1 C3 2.79(4) 4_565 ?
U1 C3 2.79(2) . ?
U1 C2B 2.80(3) 4_565 ?
U1 C2B 2.797(13) . ?
U1 C4B 2.820(11) . ?
U1 C4B 2.82(3) 4_565 ?
U1 C3B 2.852(13) . ?
U1 C3B 2.85(3) 4_565 ?
U1 C5 2.877(18) . ?
U1 C5 2.88(4) 4_565 ?
U1 C4 2.898(19) . ?
U1 C4 2.90(4) 4_565 ?
U1 I1 3.1137(14) . ?
Si1 N1 1.662(12) . ?
Si1 C11 1.84(3) . ?
Si1 C12 1.84(3) 4_565 ?
Si1 C12 1.84(3) . ?
C1 C2 1.403(10) . ?
C1 C5 1.403(10) . ?
C1 C6 1.492(11) . ?
C2 C3 1.403(10) . ?
C2 C7 1.492(10) . ?
C3 C4 1.403(10) . ?
C3 C8 1.492(11) . ?
C4 C5 1.403(10) . ?
C4 C9 1.492(11) . ?
C5 C10 1.492(10) . ?
C1B C5B 1.410(6) . ?
C1B C2B 1.410(6) . ?
C1B C6B 1.490(7) . ?
C2B C3B 1.410(6) . ?
C2B C7B 1.490(7) . ?
C3B C4B 1.410(6) . ?
C3B C8B 1.490(7) . ?
C4B C5B 1.410(6) . ?
C4B C9B 1.490(7) . ?
C5B C10B 1.490(7) . ?
U2 Cnt2 2.513 . ?
U2 N2 2.100(13) . ?
U2 C13B 2.665(18) . ?
U2 C13B 2.665(18) 4_575 ?
U2 C14 2.71(2) 4_575 ?
U2 C14 2.709(11) . ?
U2 C17B 2.73(4) 4_575 ?
U2 C17B 2.735(19) . ?
U2 C15 2.748(10) . ?
U2 C15 2.75(2) 4_575 ?
U2 C14B 2.76(4) 4_575 ?
U2 C14B 2.759(17) . ?
U2 C13 2.782(11) . ?
U2 C13 2.782(11) 4_575 ?
U2 C16 2.844(10) . ?
U2 C16 2.84(2) 4_575 ?
U2 C17 2.86(3) 4_575 ?
U2 C17 2.864(11) . ?
U2 C16B 2.87(4) 4_575 ?
U2 C16B 2.868(19) . ?
U2 C15B 2.88(4) 4_575 ?
U2 C15B 2.882(18) . ?
U2 I2 3.1074(14) . ?
Si2 N2 1.619(14) . ?
Si2 C23 1.85(2) . ?
Si2 C24 1.85(2) . ?
Si2 C24 1.85(2) 4_575 ?
C13 C14 1.402(6) . ?
C13 C17 1.402(6) . ?
C13 C19 1.490(6) . ?
C14 C15 1.402(6) . ?
C14 C20 1.490(6) . ?
C15 C16 1.402(6) . ?
C15 C21 1.490(6) . ?
C16 C17 1.402(6) . ?
C16 C22 1.490(6) . ?
C17 C18 1.490(6) . ?
C13B C17B 1.409(10) . ?
C13B C14B 1.409(10) . ?
C13B C19B 1.488(11) . ?
C14B C15B 1.409(10) . ?
C14B C20B 1.488(11) . ?
C15B C16B 1.409(10) . ?
C15B C21B 1.488(11) . ?
C16B C17B 1.409(10) . ?
C16B C22B 1.488(11) . ?
C17B C18B 1.488(11) . ?
